data_9012124
loop_
_publ_author_name
'Gavarri, J. R.'
'Weigel, D.'

_publ_section_title
;
 Oxydes de plomb. I. structure cristalline du minium Pb3O4, a temperature
 ambiante (293 K)
 Sample: T = 293 K
;
_journal_name_full 'Journal of Solid State Chemistry'
_journal_page_first 252
_journal_page_last 257
_journal_paper_doi 10.1016/0022-4596(75)90127-9
_journal_volume 13
_journal_year 1975
_chemical_compound_source Synthetic
_chemical_formula_sum 'O4 Pb3'
_chemical_name_mineral Minium
_space_group_IT_number 135
_symmetry_space_group_name_Hall '-P 4c 2ab'
_symmetry_space_group_name_H-M 'P 42/m b c'
_cell_angle_alpha 90
_cell_angle_beta 90
_cell_angle_gamma 90
_cell_length_a 8.811
_cell_length_b 8.811
_cell_length_c 6.563
_cell_formula_units_Z 4
_cell_volume 509.510
_database_code_amcsd 0013330
_diffrn_ambient_temperature 293
_exptl_crystal_density_diffrn 8.938
_cod_original_formula_sum 'Pb3 O4'
_cod_database_code 9012124

loop_
_space_group_symop_operation_xyz
x,y,z
1/2-y,1/2-x,1/2+z
1/2+y,1/2+x,1/2-z
y,-x,1/2-z
-y,x,1/2+z
1/2+x,1/2-y,z
1/2-x,1/2+y,-z
x,y,-z
-x,-y,z
1/2+y,1/2+x,1/2+z
1/2-y,1/2-x,1/2-z
-y,x,1/2-z
y,-x,1/2+z
1/2-x,1/2+y,z
1/2+x,1/2-y,-z
-x,-y,-z

loop_
_atom_site_label
_atom_site_fract_x
_atom_site_fract_y
_atom_site_fract_z
Pb4+ 0.00000 0.50000 0.25000
Pb2+ 0.14000 0.16300 0.00000
O1 0.67100 0.17100 0.25000
O2 0.09600 0.63700 0.00000

loop_
_cod_related_entry_id
_cod_related_entry_database
_cod_related_entry_code
1 ChemSpider 26666405
2 AMCSD 0013330
